data_1537533
loop_
_publ_author_name
'Klevtsova, R.F.'
'Bazarov, B.G.'
'Glinskaya, L.A.'
'Fedorov, K.N.'
'Bazarova, Ts.T.'
'Bazarova, Zh.G.'
'Klevtsov, P.V.'

_publ_section_title
;
 Thallium magnum zirconium molybdate Tl5 Mg0.5 Zr1.5 (Mo O4)6: synthesis,
 crystal structure and properties
;
_journal_name_full 'Zhurnal Neorganicheskoi Khimii'
_journal_page_first 1547
_journal_page_last 1550
_journal_volume 48
_journal_year 2003
_chemical_formula_sum 'Mg0.5 Mo6 O24 Tl5 Zr1.5'
_chemical_name_systematic 'Tl5 (Mg0.5 Zr1.5) (Mo O4)6'
_space_group_IT_number 161
_symmetry_space_group_name_Hall 'R 3 -2"c'
_symmetry_space_group_name_H-M 'R 3 c :H'
_cell_angle_alpha 90
_cell_angle_beta 90
_cell_angle_gamma 120
_cell_formula_units_Z 6
_cell_length_a 10.616
_cell_length_b 10.616
_cell_length_c 37.959
_cell_volume 3704.821
_citation_journal_id_ASTM ZNOKAQ
_cod_data_source_file Klevtsova_ZNOKAQ_2003_489.cif
_cod_data_source_block Mg0.5Mo6O24Tl5Zr1.5
_cod_database_code 1537533

loop_
_symmetry_equiv_pos_as_xyz
x,y,z
-y,x-y,z
-x+y,-x,z
-y,-x,z+1/2
x,x-y,z+1/2
-x+y,y,z+1/2
x+2/3,y+1/3,z+1/3
-y+2/3,x-y+1/3,z+1/3
-x+y+2/3,-x+1/3,z+1/3
-y+2/3,-x+1/3,z+5/6
x+2/3,x-y+1/3,z+5/6
-x+y+2/3,y+1/3,z+5/6
x+1/3,y+2/3,z+2/3
-y+1/3,x-y+2/3,z+2/3
-x+y+1/3,-x+2/3,z+2/3
-y+1/3,-x+2/3,z+7/6
x+1/3,x-y+2/3,z+7/6
-x+y+1/3,y+2/3,z+7/6

loop_
_atom_site_label
_atom_site_type_symbol
_atom_site_fract_x
_atom_site_fract_y
_atom_site_fract_z
_atom_site_occupancy
_atom_site_U_iso_or_equiv
O8 O-2 0.141 0.1722 0.2159 1 0.0
O7 O-2 0.443 0.3495 0.1951 1 0.0
O1 O-2 0.333 0.395 0.0713 1 0.0
Tl2 Tl+1 0 0 0.1032 1 0.0
Tl3 Tl+1 0.3304 0.0509 0.1666 1 0.0
Mo2 Mo+6 0.2946 0.3511 0.2167 1 0.0
Mo1 Mo+6 0.3723 0.389 0.1165 1 0.0
O3 O-2 0.4164 0.5665 0.1346 1 0.0
O6 O-2 0.253 0.4811 0.1977 1 0.0
Mg2 Mg+2 0 0 -0.2504 0.2 0.0
O5 O-2 0.3469 0.3975 0.2587 1 0.0
O2 O-2 0.531 0.366 0.1162 1 0.0
Zr1 Zr+4 0 0 0 0.7 0.0
Mg1 Mg+2 0 0 0 0.3 0.0
Zr2 Zr+4 0 0 -0.2504 0.8 0.0
Tl1 Tl+1 0 0 0.3946 1 0.0
O4 O-2 0.2292 0.2539 0.138 1 0.0
